data_4339146
loop_
_publ_author_name
'Moiseev, Dmitry V.'
'Patrick, Brian O.'
'James, Brian R.'

_publ_section_title
;
 New tertiary phosphines from cinnamaldehydes and diphenylphosphine.
;
_journal_issue 26
_journal_name_full 'Inorganic chemistry'
_journal_page_first 11467
_journal_page_last 11474
_journal_paper_doi 10.1021/ic701597g
_journal_volume 46
_journal_year 2007
_chemical_formula_sum 'C36 H42 Cl2 O4 P2 Pd'
_chemical_formula_weight 777.94
_chemical_name_systematic
;
 ?
;
_space_group_IT_number 61
_symmetry_cell_setting orthorhombic
_symmetry_space_group_name_Hall '-P 2ac 2ab'
_symmetry_space_group_name_H-M 'P b c a'
_atom_sites_solution_hydrogens geom
_atom_sites_solution_primary direct
_atom_sites_solution_secondary difmap
_audit_creation_method SHELXL-97
_cell_angle_alpha 90.00
_cell_angle_beta 90.00
_cell_angle_gamma 90.00
_cell_formula_units_Z 8
_cell_length_a 14.7439(6)
_cell_length_b 21.8538(9)
_cell_length_c 21.9153(9)
_cell_measurement_reflns_used 6810
_cell_measurement_temperature 173(2)
_cell_measurement_theta_max 26.71
_cell_measurement_theta_min 2.50
_cell_volume 7061.3(5)
_computing_structure_refinement 'SHELXL-97 (Sheldrick, 1997)'
_diffrn_ambient_temperature 173(2)
_diffrn_measured_fraction_theta_full 0.996
_diffrn_measured_fraction_theta_max 0.996
_diffrn_measurement_device_type 'Bruker X8 APEX II'
_diffrn_measurement_method 'area detector'
_diffrn_radiation_monochromator graphite
_diffrn_radiation_source 'fine-focus sealed tube'
_diffrn_radiation_type MoK\a
_diffrn_radiation_wavelength 0.71073
_diffrn_reflns_av_R_equivalents 0.0664
_diffrn_reflns_av_sigmaI/netI 0.0599
_diffrn_reflns_limit_h_max 19
_diffrn_reflns_limit_h_min -17
_diffrn_reflns_limit_k_max 28
_diffrn_reflns_limit_k_min -28
_diffrn_reflns_limit_l_max 24
_diffrn_reflns_limit_l_min -28
_diffrn_reflns_number 44287
_diffrn_reflns_theta_full 27.91
_diffrn_reflns_theta_max 27.91
_diffrn_reflns_theta_min 1.86
_exptl_absorpt_coefficient_mu 0.805
_exptl_absorpt_correction_T_max 0.961
_exptl_absorpt_correction_T_min 0.703
_exptl_absorpt_correction_type multi-scan
_exptl_crystal_colour colourless
_exptl_crystal_density_diffrn 1.464
_exptl_crystal_density_method 'not measured'
_exptl_crystal_description blade
_exptl_crystal_F_000 3200
_exptl_crystal_size_max 0.40
_exptl_crystal_size_mid 0.13
_exptl_crystal_size_min 0.05
_refine_diff_density_max 1.006
_refine_diff_density_min -0.947
_refine_diff_density_rms 0.116
_refine_ls_extinction_method none
_refine_ls_goodness_of_fit_ref 1.118
_refine_ls_hydrogen_treatment mixed
_refine_ls_matrix_type full
_refine_ls_number_parameters 450
_refine_ls_number_reflns 8420
_refine_ls_number_restraints 2
_refine_ls_restrained_S_all 1.118
_refine_ls_R_factor_all 0.0889
_refine_ls_R_factor_gt 0.0546
_refine_ls_shift/su_max 0.029
_refine_ls_shift/su_mean 0.020
_refine_ls_structure_factor_coef Fsqd
_refine_ls_weighting_details 'calc w=1/[\s^2^(Fo^2^)+(0.0000P)^2^+36.2136P] where P=(Fo^2^+2Fc^2^)/3'
_refine_ls_weighting_scheme calc
_refine_ls_wR_factor_gt 0.1023
_refine_ls_wR_factor_ref 0.1129
_reflns_number_gt 5943
_reflns_number_total 8420
_reflns_threshold_expression >2sigma(I)
_cod_data_source_file ic701597g-file005.cif
_cod_data_source_block bj459
_cod_original_sg_symbol_H-M 'P bca'
_cod_database_code 4339146

loop_
_symmetry_equiv_pos_as_xyz
'x, y, z'
'-x+1/2, -y, z+1/2'
'x+1/2, -y+1/2, -z'
'-x, y+1/2, -z+1/2'
'-x, -y, -z'
'x-1/2, y, -z-1/2'
'-x-1/2, y-1/2, z'
'x, -y-1/2, z-1/2'

loop_
_atom_site_label
_atom_site_type_symbol
_atom_site_fract_x
_atom_site_fract_y
_atom_site_fract_z
_atom_site_U_iso_or_equiv
_atom_site_adp_type
_atom_site_occupancy
_atom_site_symmetry_multiplicity
_atom_site_calc_flag
_atom_site_refinement_flags
_atom_site_disorder_assembly
_atom_site_disorder_group
C1 C 0.4392(3) 0.0992(2) 0.9362(2) 0.0187(9) Uani 1 1 d . A 1
H1 H 0.4658 0.0729 0.9690 0.022 Uiso 1 1 calc R A 1
C2 C 0.3856(3) 0.1499(2) 0.9688(2) 0.0210(10) Uani 1 1 d . A 1
H2A H 0.3738 0.1837 0.9398 0.025 Uiso 1 1 calc R A 1
H2B H 0.3264 0.1334 0.9823 0.025 Uiso 1 1 calc R A 1
C3 C 0.4368(3) 0.1750(2) 1.0242(2) 0.0216(10) Uani 1 1 d . A 1
H3 H 0.3914 0.1935 1.0526 0.026 Uiso 1 1 calc R A 1
C4 C 0.3800(3) 0.0577(2) 0.8977(2) 0.0209(10) Uani 1 1 d . A 1
C5 C 0.4025(4) -0.0039(2) 0.8912(2) 0.0277(11) Uani 1 1 d . A 1
H5 H 0.4547 -0.0194 0.9114 0.033 Uiso 1 1 calc R A 1
C6 C 0.3509(4) -0.0426(2) 0.8563(2) 0.0343(13) Uani 1 1 d . A 1
H6 H 0.3680 -0.0843 0.8518 0.041 Uiso 1 1 calc R A 1
C7 C 0.2730(4) -0.0205(3) 0.8273(2) 0.0380(14) Uani 1 1 d . A 1
H7 H 0.2367 -0.0473 0.8034 0.046 Uiso 1 1 calc R A 1
C8 C 0.2492(4) 0.0401(3) 0.8335(2) 0.0354(13) Uani 1 1 d . A 1
H8 H 0.1963 0.0552 0.8138 0.042 Uiso 1 1 calc R A 1
C9 C 0.3027(3) 0.0792(2) 0.8685(2) 0.0298(11) Uani 1 1 d . A 1
H9 H 0.2861 0.1211 0.8724 0.036 Uiso 1 1 calc R A 1
C10 C 0.4937(3) 0.1325(2) 0.8142(2) 0.0216(10) Uani 1 1 d . A 1
C11 C 0.4897(3) 0.0810(2) 0.7771(2) 0.0273(11) Uani 1 1 d . A 1
H11 H 0.5175 0.0440 0.7900 0.033 Uiso 1 1 calc R A 1
C12 C 0.4451(4) 0.0831(3) 0.7213(2) 0.0347(13) Uani 1 1 d . A 1
H12 H 0.4435 0.0480 0.6958 0.042 Uiso 1 1 calc R A 1
C13 C 0.4036(4) 0.1360(3) 0.7032(2) 0.0381(14) Uani 1 1 d . A 1
H13 H 0.3727 0.1370 0.6652 0.046 Uiso 1 1 calc R A 1
C14 C 0.4059(4) 0.1879(3) 0.7391(2) 0.0381(13) Uani 1 1 d . A 1
H14 H 0.3763 0.2243 0.7260 0.046 Uiso 1 1 calc R A 1
C15 C 0.4520(3) 0.1865(2) 0.7946(2) 0.0275(11) Uani 1 1 d . A 1
H15 H 0.4551 0.2223 0.8191 0.033 Uiso 1 1 calc R A 1
C16 C 0.6215(3) 0.0684(2) 0.8940(2) 0.0203(10) Uani 1 1 d . A 1
C17 C 0.6358(3) 0.0361(2) 0.9484(2) 0.0242(10) Uani 1 1 d . A 1
H17 H 0.6000 0.0453 0.9833 0.029 Uiso 1 1 calc R A 1
C18 C 0.7012(3) -0.0088(2) 0.9517(2) 0.0288(11) Uani 1 1 d . A 1
H18 H 0.7100 -0.0306 0.9887 0.035 Uiso 1 1 calc R A 1
C19 C 0.7540(4) -0.0222(2) 0.9014(3) 0.0343(13) Uani 1 1 d . A 1
H19 H 0.7978 -0.0540 0.9035 0.041 Uiso 1 1 calc R A 1
C20 C 0.7430(3) 0.0107(2) 0.8482(2) 0.0313(12) Uani 1 1 d . A 1
H20 H 0.7807 0.0023 0.8141 0.038 Uiso 1 1 calc R A 1
C21 C 0.6770(3) 0.0562(2) 0.8442(2) 0.0259(11) Uani 1 1 d . A 1
H21 H 0.6699 0.0787 0.8075 0.031 Uiso 1 1 calc R A 1
C22 C 0.4447(3) 0.3011(2) 0.9892(2) 0.0231(10) Uani 1 1 d . A 1
C23 C 0.4544(3) 0.3359(2) 0.9360(2) 0.0277(11) Uani 1 1 d . A 1
H23 H 0.4992 0.3250 0.9068 0.033 Uiso 1 1 calc R A 1
C24 C 0.3997(4) 0.3856(2) 0.9259(3) 0.0364(12) Uani 1 1 d . A 1
H24 H 0.4071 0.4091 0.8898 0.044 Uiso 1 1 calc R A 1
C25 C 0.3335(4) 0.4017(3) 0.9681(3) 0.0402(14) Uani 1 1 d . A 1
H25 H 0.2953 0.4359 0.9607 0.048 Uiso 1 1 calc R A 1
C26 C 0.3236(4) 0.3677(3) 1.0207(3) 0.0363(13) Uani 1 1 d . A 1
H26 H 0.2795 0.3794 1.0501 0.044 Uiso 1 1 calc R A 1
C27 C 0.3766(3) 0.3172(2) 1.0311(2) 0.0295(12) Uani 1 1 d . A 1
H27 H 0.3673 0.2930 1.0666 0.035 Uiso 1 1 calc R A 1
C28 C 0.5864(3) 0.2476(2) 1.0690(2) 0.0236(10) Uani 1 1 d . A 1
C29 C 0.5674(4) 0.2911(2) 1.1133(2) 0.0311(12) Uani 1 1 d . A 1
H29 H 0.5163 0.3172 1.1088 0.037 Uiso 1 1 calc R A 1
C30 C 0.6229(4) 0.2966(3) 1.1640(2) 0.0349(13) Uani 1 1 d . A 1
H30 H 0.6091 0.3266 1.1940 0.042 Uiso 1 1 calc R A 1
C31 C 0.6968(4) 0.2601(3) 1.1719(2) 0.0351(13) Uani 1 1 d . A 1
H31 H 0.7340 0.2644 1.2070 0.042 Uiso 1 1 calc R A 1
C32 C 0.7170(4) 0.2165(3) 1.1281(2) 0.0396(13) Uani 1 1 d . A 1
H32 H 0.7685 0.1908 1.1331 0.048 Uiso 1 1 calc R A 1
C33 C 0.6626(3) 0.2103(3) 1.0772(2) 0.0344(12) Uani 1 1 d . A 1
H33 H 0.6770 0.1803 1.0474 0.041 Uiso 1 1 calc R A 1
C34 C 0.3892(6) 0.1310(4) 0.2009(4) 0.100(4) Uani 1 1 d . B 1
H34A H 0.3831 0.1455 0.2430 0.150 Uiso 1 1 calc R B 1
H34B H 0.3964 0.0864 0.2009 0.150 Uiso 1 1 calc R B 1
H34C H 0.3349 0.1420 0.1777 0.150 Uiso 1 1 calc R B 1
C35 C 0.6166(6) 0.1293(3) 0.2943(3) 0.073(2) Uani 1 1 d . C 1
H35A H 0.6428 0.1351 0.3349 0.109 Uiso 1 1 calc R C 1
H35B H 0.6654 0.1245 0.2643 0.109 Uiso 1 1 calc R C 1
H35C H 0.5785 0.0925 0.2942 0.109 Uiso 1 1 calc R C 1
O4A O 0.555(2) 0.0582(15) 0.5576(10) 0.155(4) Uiso 0.50 1 d PD D 1
H4A H 0.5777 0.0809 0.5845 0.232 Uiso 0.50 1 calc PR D 1
C37A C 0.6041(7) 0.0640(4) 0.5037(4) 0.027(2) Uani 0.50 1 d PD D 1
H37A H 0.6692 0.0639 0.5130 0.040 Uiso 0.50 1 calc PR D 1
H37B H 0.5880 0.1026 0.4836 0.040 Uiso 0.50 1 calc PR D 1
H37C H 0.5899 0.0297 0.4766 0.040 Uiso 0.50 1 calc PR D 1
O1 O 0.4812(3) 0.12721(17) 1.05520(19) 0.0283(9) Uani 0.951(3) 1 d P A 1
O2 O 0.4643(3) 0.1577(2) 0.17443(18) 0.0564(13) Uani 1 1 d . . .
H2 H 0.4993 0.1706 0.2018 0.085 Uiso 1 1 calc R B 1
O3 O 0.5632(3) 0.18085(19) 0.2789(2) 0.0482(11) Uani 1 1 d . . .
H3A H 0.5963 0.2121 0.2774 0.072 Uiso 1 1 calc R C 1
P1 P 0.53671(12) 0.12962(6) 0.89149(6) 0.0153(3) Uani 0.951(3) 1 d P A 1
P2 P 0.51773(10) 0.23542(6) 1.00181(6) 0.0170(3) Uani 0.951(3) 1 d P A 1
Cl1 Cl 0.69285(11) 0.20977(7) 0.83064(7) 0.0271(3) Uani 0.951(3) 1 d P A 1
Cl2 Cl 0.68375(10) 0.30773(6) 0.94734(6) 0.0281(3) Uani 0.951(3) 1 d P A 1
Pd1 Pd 0.60454(3) 0.217951(16) 0.919632(17) 0.01560(13) Uani 0.951(3) 1 d P A 1
O4B O 0.5408(19) 0.0436(11) 0.5607(13) 0.155(4) Uiso 0.50 1 d PD E 2
H4B H 0.5140 0.0586 0.5304 0.232 Uiso 0.50 1 calc PR E 2
C37B C 0.4820(8) 0.0047(5) 0.5918(5) 0.044(3) Uani 0.50 1 d PD E 2
H37D H 0.4196 0.0193 0.5870 0.066 Uiso 0.50 1 calc PR E 2
H37E H 0.4979 0.0042 0.6353 0.066 Uiso 0.50 1 calc PR E 2
H37F H 0.4872 -0.0368 0.5752 0.066 Uiso 0.50 1 calc PR E 2
Pd1B Pd 0.6495(18) 0.2131(8) 0.9118(9) 0.087(7) Uiso 0.049(3) 1 d P A 2
Cl2B Cl 0.732(3) 0.301(2) 0.932(2) 0.067(12) Uiso 0.049(3) 1 d P A 2
Cl1B Cl 0.719(4) 0.199(3) 0.819(3) 0.08(2) Uiso 0.049(3) 1 d P A 2
P2B P 0.560(4) 0.235(2) 0.993(2) 0.066(15) Uiso 0.049(3) 1 d P A 2
P1B P 0.569(3) 0.1209(19) 0.890(2) 0.035(12) Uiso 0.049(3) 1 d P A 2
O1B O 0.389(8) 0.188(5) 1.079(5) 0.08(3) Uiso 0.049(3) 1 d P A 2
H1O H 0.489(5) 0.138(3) 1.085(3) 0.06(3) Uiso 1 1 d . F 1

loop_
_atom_site_aniso_label
_atom_site_aniso_U_11
_atom_site_aniso_U_22
_atom_site_aniso_U_33
_atom_site_aniso_U_23
_atom_site_aniso_U_13
_atom_site_aniso_U_12
C1 0.022(2) 0.018(2) 0.016(2) -0.0016(18) 0.0019(17) -0.0023(18)
C2 0.021(2) 0.024(2) 0.019(2) -0.0034(19) 0.0001(19) 0.0018(19)
C3 0.026(2) 0.022(2) 0.017(2) -0.0029(19) 0.0045(19) 0.0036(19)
C4 0.022(2) 0.025(2) 0.017(2) 0.0004(19) 0.0056(18) -0.0064(19)
C5 0.033(3) 0.029(3) 0.022(2) 0.001(2) 0.002(2) -0.004(2)
C6 0.045(3) 0.028(3) 0.030(3) -0.008(2) 0.009(3) -0.011(2)
C7 0.036(3) 0.048(4) 0.030(3) -0.009(3) 0.000(2) -0.017(3)
C8 0.025(3) 0.051(4) 0.030(3) -0.006(3) -0.002(2) -0.003(2)
C9 0.030(3) 0.032(3) 0.028(3) -0.003(2) -0.002(2) -0.002(2)
C10 0.018(2) 0.028(3) 0.018(2) -0.001(2) -0.0009(18) -0.0042(19)
C11 0.030(3) 0.031(3) 0.021(2) 0.001(2) 0.000(2) -0.005(2)
C12 0.034(3) 0.048(3) 0.021(3) -0.006(3) 0.001(2) -0.016(3)
C13 0.029(3) 0.065(4) 0.020(3) 0.009(3) -0.008(2) -0.014(3)
C14 0.034(3) 0.045(3) 0.035(3) 0.018(3) -0.005(2) -0.004(3)
C15 0.023(3) 0.032(3) 0.028(3) 0.004(2) -0.004(2) -0.003(2)
C16 0.021(2) 0.019(2) 0.022(2) -0.0031(19) 0.0015(18) -0.0042(18)
C17 0.025(2) 0.021(2) 0.027(3) 0.002(2) 0.000(2) -0.0012(19)
C18 0.027(3) 0.022(2) 0.037(3) 0.007(2) -0.002(2) -0.003(2)
C19 0.023(3) 0.028(3) 0.052(4) -0.006(3) 0.001(2) 0.006(2)
C20 0.027(3) 0.033(3) 0.034(3) -0.012(2) 0.010(2) 0.002(2)
C21 0.028(3) 0.025(3) 0.025(3) -0.002(2) 0.006(2) -0.001(2)
C22 0.022(2) 0.022(2) 0.025(3) -0.004(2) -0.0056(19) 0.0056(18)
C23 0.030(3) 0.029(3) 0.024(3) -0.003(2) -0.003(2) 0.003(2)
C24 0.039(3) 0.036(3) 0.034(3) 0.004(3) -0.002(3) 0.008(3)
C25 0.044(3) 0.033(3) 0.043(4) -0.006(3) -0.007(3) 0.018(3)
C26 0.037(3) 0.041(3) 0.031(3) -0.011(3) -0.001(2) 0.013(3)
C27 0.029(3) 0.033(3) 0.026(3) -0.008(2) -0.001(2) 0.006(2)
C28 0.024(2) 0.026(2) 0.021(3) -0.0021(19) 0.0028(19) -0.0018(19)
C29 0.034(3) 0.034(3) 0.026(3) -0.008(2) -0.008(2) 0.005(2)
C30 0.033(3) 0.045(3) 0.027(3) -0.010(2) -0.004(2) -0.004(2)
C31 0.031(3) 0.052(4) 0.022(3) -0.003(3) -0.005(2) -0.005(3)
C32 0.031(3) 0.057(4) 0.031(3) 0.000(3) -0.008(2) 0.011(3)
C33 0.038(3) 0.043(3) 0.023(3) -0.008(3) -0.008(2) 0.008(2)
C34 0.106(7) 0.132(8) 0.061(5) -0.006(6) 0.015(5) -0.077(7)
C35 0.097(6) 0.060(5) 0.061(5) -0.025(4) -0.030(4) 0.039(4)
C37A 0.033(5) 0.015(4) 0.032(5) -0.005(4) 0.014(5) 0.004(4)
O1 0.043(2) 0.0218(19) 0.020(2) 0.0008(17) -0.0078(18) 0.0042(17)
O2 0.068(3) 0.074(3) 0.027(2) -0.007(2) -0.002(2) -0.024(3)
O3 0.056(3) 0.039(2) 0.050(3) -0.001(2) -0.012(2) -0.002(2)
P1 0.0150(8) 0.0176(7) 0.0134(6) -0.0012(5) 0.0006(5) 0.0020(6)
P2 0.0173(7) 0.0187(6) 0.0151(6) -0.0039(5) -0.0006(5) 0.0038(5)
Cl1 0.0268(7) 0.0308(7) 0.0235(7) 0.0008(6) 0.0097(6) -0.0012(6)
Cl2 0.0271(7) 0.0255(6) 0.0317(7) -0.0026(6) -0.0029(6) -0.0081(5)
Pd1 0.0151(2) 0.01640(18) 0.01527(18) -0.00069(15) 0.00015(15) -0.00027(15)
C37B 0.051(7) 0.047(7) 0.033(7) -0.020(6) 0.001(5) 0.008(6)

loop_
_atom_type_symbol
_atom_type_description
_atom_type_scat_dispersion_real
_atom_type_scat_dispersion_imag
_atom_type_scat_source
C C 0.0033 0.0016 'International Tables Vol C Tables 4.2.6.8 and 6.1.1.4'
H H 0.0000 0.0000 'International Tables Vol C Tables 4.2.6.8 and 6.1.1.4'
O O 0.0106 0.0060 'International Tables Vol C Tables 4.2.6.8 and 6.1.1.4'
P P 0.1023 0.0942 'International Tables Vol C Tables 4.2.6.8 and 6.1.1.4'
Cl Cl 0.1484 0.1585 'International Tables Vol C Tables 4.2.6.8 and 6.1.1.4'
Pd Pd -0.9988 1.0072 'International Tables Vol C Tables 4.2.6.8 and 6.1.1.4'

loop_
_geom_angle_atom_site_label_1
_geom_angle_atom_site_label_2
_geom_angle_atom_site_label_3
_geom_angle
C4 C1 C2 113.2(4)
C4 C1 P1 111.4(3)
C2 C1 P1 112.6(3)
C4 C1 H1 106.3
C2 C1 H1 106.3
P1 C1 H1 106.3
C3 C2 C1 111.9(4)
C3 C2 H2A 109.2
C1 C2 H2A 109.2
C3 C2 H2B 109.2
C1 C2 H2B 109.2
H2A C2 H2B 107.9
O1 C3 C2 110.3(4)
O1 C3 P2 111.0(3)
C2 C3 P2 111.4(3)
O1 C3 H3 108.0
C2 C3 H3 108.0
P2 C3 H3 108.0
C9 C4 C5 118.4(4)
C9 C4 C1 121.7(4)
C5 C4 C1 119.9(4)
C6 C5 C4 121.4(5)
C6 C5 H5 119.3
C4 C5 H5 119.3
C5 C6 C7 119.8(5)
C5 C6 H6 120.1
C7 C6 H6 120.1
C8 C7 C6 119.8(5)
C8 C7 H7 120.1
C6 C7 H7 120.1
C7 C8 C9 120.0(5)
C7 C8 H8 120.0
C9 C8 H8 120.0
C4 C9 C8 120.6(5)
C4 C9 H9 119.7
C8 C9 H9 119.7
C11 C10 C15 119.0(4)
C11 C10 P1 122.2(4)
C15 C10 P1 118.1(4)
C12 C11 C10 120.5(5)
C12 C11 H11 119.8
C10 C11 H11 119.8
C13 C12 C11 119.8(5)
C13 C12 H12 120.1
C11 C12 H12 120.1
C12 C13 C14 121.2(5)
C12 C13 H13 119.4
C14 C13 H13 119.4
C13 C14 C15 119.4(5)
C13 C14 H14 120.3
C15 C14 H14 120.3
C14 C15 C10 120.1(5)
C14 C15 H15 119.9
C10 C15 H15 120.0
C21 C16 C17 118.8(4)
C21 C16 P1 121.2(4)
C17 C16 P1 119.8(3)
C18 C17 C16 120.6(5)
C18 C17 H17 119.7
C16 C17 H17 119.7
C17 C18 C19 120.3(5)
C17 C18 H18 119.9
C19 C18 H18 119.9
C20 C19 C18 119.9(5)
C20 C19 H19 120.1
C18 C19 H19 120.1
C19 C20 C21 120.5(5)
C19 C20 H20 119.8
C21 C20 H20 119.8
C16 C21 C20 119.9(5)
C16 C21 H21 120.0
C20 C21 H21 120.0
C23 C22 C27 118.8(4)
C23 C22 P2 119.7(4)
C27 C22 P2 121.5(4)
C24 C23 C22 120.3(5)
C24 C23 H23 119.8
C22 C23 H23 119.8
C23 C24 C25 120.5(5)
C23 C24 H24 119.8
C25 C24 H24 119.8
C26 C25 C24 119.5(5)
C26 C25 H25 120.2
C24 C25 H25 120.2
C27 C26 C25 120.8(5)
C27 C26 H26 119.6
C25 C26 H26 119.6
C26 C27 C22 120.0(5)
C26 C27 H27 120.0
C22 C27 H27 120.0
C29 C28 C33 118.2(5)
C29 C28 P2 124.0(4)
C33 C28 P2 117.9(4)
C30 C29 C28 120.1(5)
C30 C29 H29 120.0
C28 C29 H29 120.0
C31 C30 C29 121.6(5)
C31 C30 H30 119.2
C29 C30 H30 119.2
C30 C31 C32 119.2(5)
C30 C31 H31 120.4
C32 C31 H31 120.4
C33 C32 C31 120.1(5)
C33 C32 H32 119.9
C31 C32 H32 119.9
C32 C33 C28 120.8(5)
C32 C33 H33 119.6
C28 C33 H33 119.6
O2 C34 H34A 109.5
O2 C34 H34B 109.5
O2 C34 H34C 109.5
O3 C35 H35A 109.5
O3 C35 H35B 109.5
O3 C35 H35C 109.5
C3 O1 H1O 106(6)
C10 P1 C16 107.0(2)
C10 P1 C1 103.6(2)
C16 P1 C1 104.5(2)
C10 P1 Pd1 112.34(16)
C16 P1 Pd1 108.27(15)
C1 P1 Pd1 120.15(15)
C28 P2 C22 109.8(2)
C28 P2 C3 104.6(2)
C22 P2 C3 102.9(2)
C28 P2 Pd1 111.12(16)
C22 P2 Pd1 110.54(17)
C3 P2 Pd1 117.41(15)
P2 Pd1 P1 96.43(5)
P2 Pd1 Cl1 174.31(5)
P1 Pd1 Cl1 87.35(5)
P2 Pd1 Cl2 86.24(5)
P1 Pd1 Cl2 176.61(6)
Cl1 Pd1 Cl2 90.15(5)
C37B O4B H4B 110.5
O4B C37B H37D 108.3
O4B C37B H37E 110.0
H37D C37B H37E 109.5
O4B C37B H37F 110.1
H37D C37B H37F 109.5
H37E C37B H37F 109.5
P2B Pd1B Cl1B 169(2)
P2B Pd1B Cl2B 89.0(18)
Cl1B Pd1B Cl2B 92(2)
P2B Pd1B P1B 92.9(18)
Cl1B Pd1B P1B 86(2)
Cl2B Pd1B P1B 177.9(18)

loop_
_geom_bond_atom_site_label_1
_geom_bond_atom_site_label_2
_geom_bond_distance
C1 C4 1.517(6)
C1 C2 1.537(6)
C1 P1 1.862(5)
C1 H1 1.0000
C2 C3 1.530(6)
C2 H2A 0.9900
C2 H2B 0.9900
C3 O1 1.408(6)
C3 P2 1.845(5)
C3 H3 1.0000
C4 C9 1.390(7)
C4 C5 1.393(6)
C5 C6 1.372(7)
C5 H5 0.9500
C6 C7 1.398(8)
C6 H6 0.9500
C7 C8 1.377(8)
C7 H7 0.9500
C8 C9 1.394(7)
C8 H8 0.9500
C9 H9 0.9500
C10 C11 1.391(7)
C10 C15 1.398(7)
C10 P1 1.810(5)
C11 C12 1.388(7)
C11 H11 0.9500
C12 C13 1.366(8)
C12 H12 0.9500
C13 C14 1.381(8)
C13 H13 0.9500
C14 C15 1.394(7)
C14 H14 0.9500
C15 H15 0.9500
C16 C21 1.391(6)
C16 C17 1.402(6)
C16 P1 1.831(5)
C17 C18 1.378(6)
C17 H17 0.9500
C18 C19 1.381(7)
C18 H18 0.9500
C19 C20 1.379(7)
C19 H19 0.9500
C20 C21 1.393(7)
C20 H20 0.9500
C21 H21 0.9500
C22 C23 1.399(7)
C22 C27 1.405(7)
C22 P2 1.815(5)
C23 C24 1.370(7)
C23 H23 0.9500
C24 C25 1.391(8)
C24 H24 0.9500
C25 C26 1.380(8)
C25 H25 0.9500
C26 C27 1.372(7)
C26 H26 0.9500
C27 H27 0.9500
C28 C29 1.386(7)
C28 C33 1.401(7)
C28 P2 1.807(5)
C29 C30 1.386(7)
C29 H29 0.9500
C30 C31 1.362(7)
C30 H30 0.9500
C31 C32 1.385(8)
C31 H31 0.9500
C32 C33 1.381(7)
C32 H32 0.9500
C33 H33 0.9500
C34 O2 1.380(8)
C34 H34A 0.9800
C34 H34B 0.9800
C34 H34C 0.9800
C35 O3 1.416(7)
C35 H35A 0.9800
C35 H35B 0.9800
C35 H35C 0.9800
O4A C37A 1.391(10)
O4A H4A 0.8534
C37A H37A 0.9800
C37A H37B 0.9800
C37A H37C 0.9800
O1 H1O 0.70(7)
O2 H2 0.8400
O3 H3A 0.8400
P1 Pd1 2.2599(14)
P2 Pd1 2.2423(14)
Cl1 Pd1 2.3519(16)
Cl2 Pd1 2.3625(13)
O4B C37B 1.393(10)
O4B H4B 0.8403
C37B H37D 0.9800
C37B H37E 0.9800
C37B H37F 0.9800
Pd1B P2B 2.27(6)
Pd1B Cl1B 2.30(6)
Pd1B Cl2B 2.32(5)
Pd1B P1B 2.39(5)

loop_
_geom_torsion_atom_site_label_1
_geom_torsion_atom_site_label_2
_geom_torsion_atom_site_label_3
_geom_torsion_atom_site_label_4
_geom_torsion
C4 C1 C2 C3 158.4(4)
P1 C1 C2 C3 -74.1(4)
C1 C2 C3 O1 -38.8(5)
C1 C2 C3 P2 84.9(4)
C2 C1 C4 C9 32.5(6)
P1 C1 C4 C9 -95.6(5)
C2 C1 C4 C5 -147.2(4)
P1 C1 C4 C5 84.6(5)
C9 C4 C5 C6 0.8(7)
C1 C4 C5 C6 -179.4(4)
C4 C5 C6 C7 -1.1(8)
C5 C6 C7 C8 0.7(8)
C6 C7 C8 C9 0.1(8)
C5 C4 C9 C8 -0.1(7)
C1 C4 C9 C8 -179.9(4)
C7 C8 C9 C4 -0.3(8)
C15 C10 C11 C12 0.3(7)
P1 C10 C11 C12 171.2(4)
C10 C11 C12 C13 -1.2(8)
C11 C12 C13 C14 0.8(8)
C12 C13 C14 C15 0.5(8)
C13 C14 C15 C10 -1.4(8)
C11 C10 C15 C14 1.0(7)
P1 C10 C15 C14 -170.3(4)
C21 C16 C17 C18 -2.6(7)
P1 C16 C17 C18 -178.0(4)
C16 C17 C18 C19 0.5(7)
C17 C18 C19 C20 1.9(8)
C18 C19 C20 C21 -2.0(8)
C17 C16 C21 C20 2.5(7)
P1 C16 C21 C20 177.8(4)
C19 C20 C21 C16 -0.2(8)
C27 C22 C23 C24 1.5(7)
P2 C22 C23 C24 179.9(4)
C22 C23 C24 C25 -0.5(8)
C23 C24 C25 C26 0.6(9)
C24 C25 C26 C27 -1.8(9)
C25 C26 C27 C22 2.9(8)
C23 C22 C27 C26 -2.7(7)
P2 C22 C27 C26 178.9(4)
C33 C28 C29 C30 -0.3(8)
P2 C28 C29 C30 178.8(4)
C28 C29 C30 C31 0.1(8)
C29 C30 C31 C32 0.1(9)
C30 C31 C32 C33 -0.1(9)
C31 C32 C33 C28 -0.1(9)
C29 C28 C33 C32 0.3(8)
P2 C28 C33 C32 -178.9(4)
C11 C10 P1 C16 29.9(5)
C15 C10 P1 C16 -159.1(4)
C11 C10 P1 C1 -80.2(4)
C15 C10 P1 C1 90.8(4)
C11 C10 P1 Pd1 148.6(4)
C15 C10 P1 Pd1 -40.4(4)
C21 C16 P1 C10 34.4(4)
C17 C16 P1 C10 -150.3(4)
C21 C16 P1 C1 143.9(4)
C17 C16 P1 C1 -40.8(4)
C21 C16 P1 Pd1 -86.9(4)
C17 C16 P1 Pd1 88.3(4)
C4 C1 P1 C10 29.5(4)
C2 C1 P1 C10 -98.9(3)
C4 C1 P1 C16 -82.4(4)
C2 C1 P1 C16 149.1(3)
C4 C1 P1 Pd1 155.9(3)
C2 C1 P1 Pd1 27.5(4)
C29 C28 P2 C22 17.3(5)
C33 C28 P2 C22 -163.6(4)
C29 C28 P2 C3 -92.4(5)
C33 C28 P2 C3 86.7(4)
C29 C28 P2 Pd1 140.0(4)
C33 C28 P2 Pd1 -40.9(4)
C23 C22 P2 C28 117.2(4)
C27 C22 P2 C28 -64.4(5)
C23 C22 P2 C3 -131.9(4)
C27 C22 P2 C3 46.4(4)
C23 C22 P2 Pd1 -5.8(4)
C27 C22 P2 Pd1 172.6(4)
O1 C3 P2 C28 -45.4(4)
C2 C3 P2 C28 -168.7(3)
O1 C3 P2 C22 -160.1(3)
C2 C3 P2 C22 76.6(3)
O1 C3 P2 Pd1 78.3(3)
C2 C3 P2 Pd1 -45.0(4)
C28 P2 Pd1 P1 126.87(17)
C22 P2 Pd1 P1 -110.92(17)
C3 P2 Pd1 P1 6.61(18)
C28 P2 Pd1 Cl1 -101.7(6)
C22 P2 Pd1 Cl1 20.5(6)
C3 P2 Pd1 Cl1 138.0(5)
C28 P2 Pd1 Cl2 -51.03(17)
C22 P2 Pd1 Cl2 71.17(17)
C3 P2 Pd1 Cl2 -171.29(18)
C10 P1 Pd1 P2 123.22(18)
C16 P1 Pd1 P2 -118.78(16)
C1 P1 Pd1 P2 0.99(19)
C10 P1 Pd1 Cl1 -52.51(18)
C16 P1 Pd1 Cl1 65.48(17)
C1 P1 Pd1 Cl1 -174.74(19)
C10 P1 Pd1 Cl2 -94.9(9)
C16 P1 Pd1 Cl2 23.1(9)
C1 P1 Pd1 Cl2 142.9(9)
